data_4509794
loop_
_publ_author_name
'Ugono, Onome'
'Rath, Nigam P.'
'Beatty, Alica M.'

_publ_section_title
;
 Synthesis and Control of Single Layer and Polar 2-D Layered Architectures
 in a Series of Organic Layered Solids
;
_journal_issue 11
_journal_name_full 'Crystal Growth &amp; Design'
_journal_page_first 4595
_journal_paper_doi 10.1021/cg900908n
_journal_volume 9
_journal_year 2009
_chemical_formula_moiety '    C12 H12 N O, C5 H3 N2 O4'
_chemical_formula_sum 'C17 H15 N3 O5'
_chemical_formula_weight 341.32
_chemical_name_systematic
; 
 ? 
;
_space_group_IT_number 14
_symmetry_cell_setting monoclinic
_symmetry_space_group_name_Hall '-P 2ybc'
_symmetry_space_group_name_H-M 'P 1 21/c 1'
_atom_sites_solution_hydrogens geom
_atom_sites_solution_primary direct
_atom_sites_solution_secondary difmap
_audit_creation_method SHELXL-97
_cell_angle_alpha 90.00
_cell_angle_beta 101.766(2)
_cell_angle_gamma 90.00
_cell_formula_units_Z 12
_cell_length_a 24.7179(15)
_cell_length_b 15.4064(11)
_cell_length_c 12.8407(9)
_cell_measurement_reflns_used 8387
_cell_measurement_temperature 100(2)
_cell_measurement_theta_max 24.06
_cell_measurement_theta_min 2.64
_cell_volume 4787.2(6)
_computing_cell_refinement 'Bruker SAINT'
_computing_data_collection 'Bruker APEX2'
_computing_data_reduction 'Bruker SAINT'
_computing_molecular_graphics 'Bruker SHELXTL'
_computing_publication_material 'Bruker SHELXTL'
_computing_structure_refinement 'SHELXL-97 (Sheldrick, 2008)'
_computing_structure_solution 'SHELXS-97 (Sheldrick, 2008)'
_diffrn_ambient_temperature 100(2)
_diffrn_measured_fraction_theta_full 0.989
_diffrn_measured_fraction_theta_max 0.973
_diffrn_measurement_device_type 'Bruker APEX-II CCD'
_diffrn_measurement_method '\f and \w scans'
_diffrn_radiation_monochromator graphite
_diffrn_radiation_source 'fine-focus sealed tube'
_diffrn_radiation_type MoK\a
_diffrn_radiation_wavelength 0.71073
_diffrn_reflns_av_R_equivalents 0.0573
_diffrn_reflns_av_sigmaI/netI 0.0566
_diffrn_reflns_limit_h_max 29
_diffrn_reflns_limit_h_min -28
_diffrn_reflns_limit_k_max 18
_diffrn_reflns_limit_k_min -18
_diffrn_reflns_limit_l_max 15
_diffrn_reflns_limit_l_min -15
_diffrn_reflns_number 52607
_diffrn_reflns_theta_full 25.00
_diffrn_reflns_theta_max 25.43
_diffrn_reflns_theta_min 1.57
_exptl_absorpt_coefficient_mu 0.107
_exptl_absorpt_correction_T_max 0.9893
_exptl_absorpt_correction_T_min 0.9649
_exptl_absorpt_correction_type multi-scan
_exptl_absorpt_process_details 'sadabs v2008/1'
_exptl_crystal_colour colourless
_exptl_crystal_density_diffrn 1.421
_exptl_crystal_density_meas ?
_exptl_crystal_density_method 'not measured'
_exptl_crystal_description plate
_exptl_crystal_F_000 2136
_exptl_crystal_size_max 0.34
_exptl_crystal_size_mid 0.23
_exptl_crystal_size_min 0.10
_refine_diff_density_max 0.236
_refine_diff_density_min -0.337
_refine_diff_density_rms 0.064
_refine_ls_extinction_method none
_refine_ls_goodness_of_fit_ref 1.036
_refine_ls_hydrogen_treatment noref
_refine_ls_matrix_type full
_refine_ls_number_parameters 682
_refine_ls_number_reflns 8605
_refine_ls_number_restraints 0
_refine_ls_restrained_S_all 1.036
_refine_ls_R_factor_all 0.0878
_refine_ls_R_factor_gt 0.0461
_refine_ls_shift/su_max 0.001
_refine_ls_shift/su_mean 0.000
_refine_ls_structure_factor_coef Fsqd
_refine_ls_weighting_details 'calc w=1/[\s^2^(Fo^2^)+(0.0605P)^2^+1.6735P] where P=(Fo^2^+2Fc^2^)/3'
_refine_ls_weighting_scheme calc
_refine_ls_wR_factor_gt 0.1021
_refine_ls_wR_factor_ref 0.1243
_reflns_number_gt 5765
_reflns_number_total 8605
_reflns_threshold_expression >2sigma(I)
_cod_data_source_file cg900908nsup1.cif
_cod_data_source_block compound1
_cod_depositor_comments
;
The following automatic conversions were performed:

'_symmetry_cell_setting' value 'Monoclinic' changed to 'monoclinic'
according to /home/saulius/struct/CIF-dictionaries/cif_core.dic
dictionary named 'cif_core.dic' version 2.4.2 from 2011-04-26.

Automatic conversion script
Id: cif_fix_values 1891 2012-01-12 08:04:46Z andrius 

The following automatic conversions were performed:

'_exptl_crystal_density_meas' value 'no' was changed to '?' - the
value is perceived as not measured.

Automatic conversion script
Id: cif_fix_values 3008 2015-01-20 13:52:24Z robertas 
;
_cod_original_sg_symbol_H-M P2~1~/c
_cod_database_code 4509794

loop_
_symmetry_equiv_pos_as_xyz
'x, y, z'
'-x, y+1/2, -z+1/2'
'-x, -y, -z'
'x, -y-1/2, z-1/2'

loop_
_atom_site_label
_atom_site_type_symbol
_atom_site_fract_x
_atom_site_fract_y
_atom_site_fract_z
_atom_site_U_iso_or_equiv
_atom_site_adp_type
_atom_site_occupancy
_atom_site_symmetry_multiplicity
_atom_site_calc_flag
_atom_site_refinement_flags
O1 O 0.25188(6) 0.26130(10) 0.80650(11) 0.0173(4) Uani 1 1 d .
O2 O 0.29765(6) 0.28213(11) 0.97439(11) 0.0193(4) Uani 1 1 d .
O3 O 0.50639(6) 0.33095(12) 0.73167(11) 0.0211(4) Uani 1 1 d .
H3 H 0.5272 0.3253 0.6880 0.032 Uiso 1 1 calc R
O4 O 0.44015(7) 0.30408(12) 0.59017(12) 0.0280(5) Uani 1 1 d .
O5 O -0.08588(6) 0.24538(11) 0.95310(11) 0.0195(4) Uani 1 1 d .
O6 O -0.04614(6) 0.29956(11) 1.11267(12) 0.0235(4) Uani 1 1 d .
O7 O 0.17594(6) 0.24639(12) 0.90763(12) 0.0225(4) Uani 1 1 d .
H7 H 0.1967 0.2436 0.8634 0.034 Uiso 1 1 calc R
O8 O 0.11288(6) 0.19365(11) 0.77179(11) 0.0198(4) Uani 1 1 d .
O9 O 0.37667(6) 0.73527(11) 0.21923(11) 0.0190(4) Uani 1 1 d .
O10 O 0.41834(6) 0.68288(11) 0.37924(11) 0.0176(4) Uani 1 1 d .
O11 O 0.16249(6) 0.73657(11) 0.44925(11) 0.0191(4) Uani 1 1 d .
H11 H 0.1415 0.7343 0.4930 0.029 Uiso 1 1 calc R
O12 O 0.22512(6) 0.68591(10) 0.58765(11) 0.0180(4) Uani 1 1 d .
O13 O 0.28304(6) 0.41802(11) 0.26703(12) 0.0208(4) Uani 1 1 d .
O14 O 0.03463(7) 0.56923(11) 0.68741(14) 0.0288(4) Uani 1 1 d .
O15 O 0.47845(7) 0.61382(12) 0.91245(12) 0.0261(4) Uani 1 1 d .
N1 N 0.39708(7) 0.28315(13) 0.91071(14) 0.0166(5) Uani 1 1 d .
H1N H 0.3996 0.2790 0.9799 0.025 Uiso 1 1 calc R
N2 N 0.44081(7) 0.29393(13) 0.86602(14) 0.0165(5) Uani 1 1 d .
N3 N 0.05748(7) 0.28117(13) 1.06661(14) 0.0166(5) Uani 1 1 d .
H3N H 0.0575 0.2992 1.1316 0.025 Uiso 1 1 calc R
N4 N 0.10348(8) 0.26936(13) 1.02913(14) 0.0169(5) Uani 1 1 d .
N5 N 0.27921(7) 0.75348(13) 0.28496(14) 0.0149(4) Uani 1 1 d .
H5N H 0.2797 0.7746 0.2215 0.022 Uiso 1 1 calc R
N6 N 0.23448(7) 0.75396(13) 0.32773(14) 0.0152(4) Uani 1 1 d .
N7 N 0.22303(8) 0.31934(12) 0.10656(14) 0.0163(4) Uani 1 1 d .
H7A H 0.2462 0.3054 0.0624 0.024 Uiso 1 1 calc R
H7B H 0.1896 0.2935 0.0831 0.024 Uiso 1 1 calc R
H7C H 0.2377 0.3005 0.1735 0.024 Uiso 1 1 calc R
N8 N 0.12203(8) 0.67308(12) 0.74932(14) 0.0165(5) Uani 1 1 d .
H8A H 0.1551 0.6995 0.7741 0.025 Uiso 1 1 calc R
H8B H 0.0994 0.6818 0.7960 0.025 Uiso 1 1 calc R
H8C H 0.1062 0.6958 0.6849 0.025 Uiso 1 1 calc R
N9 N 0.43780(8) 0.70649(13) 1.05526(14) 0.0172(5) Uani 1 1 d .
H9A H 0.4336 0.7519 1.0090 0.026 Uiso 1 1 calc R
H9B H 0.4742 0.6924 1.0742 0.026 Uiso 1 1 calc R
H9C H 0.4249 0.7216 1.1143 0.026 Uiso 1 1 calc R
C1 C 0.29577(9) 0.27299(15) 0.87733(17) 0.0140(5) Uani 1 1 d .
C2 C 0.34854(9) 0.27913(15) 0.83991(17) 0.0144(5) Uani 1 1 d .
C3 C 0.36158(9) 0.28788(15) 0.74065(17) 0.0154(5) Uani 1 1 d .
H3A H 0.3370 0.2872 0.6733 0.019 Uiso 1 1 calc R
C4 C 0.41867(9) 0.29781(15) 0.76127(16) 0.0143(5) Uani 1 1 d .
C5 C 0.45589(9) 0.31061(16) 0.68575(17) 0.0160(5) Uani 1 1 d .
C6 C -0.04419(9) 0.27016(16) 1.02359(18) 0.0174(5) Uani 1 1 d .
C7 C 0.01080(9) 0.26262(15) 0.99454(17) 0.0159(5) Uani 1 1 d .
C8 C 0.02772(9) 0.23733(15) 0.90314(17) 0.0158(5) Uani 1 1 d .
H8 H 0.0051 0.2202 0.8374 0.019 Uiso 1 1 calc R
C9 C 0.08507(9) 0.24240(15) 0.92826(16) 0.0153(5) Uani 1 1 d .
C10 C 0.12563(9) 0.22449(15) 0.86115(17) 0.0160(5) Uani 1 1 d .
C11 C 0.21197(9) 0.71096(15) 0.49539(17) 0.0140(5) Uani 1 1 d .
C12 C 0.25156(9) 0.71692(15) 0.42366(16) 0.0131(5) Uani 1 1 d .
C13 C 0.30690(9) 0.69264(15) 0.44019(16) 0.0144(5) Uani 1 1 d .
H13 H 0.3283 0.6651 0.5011 0.017 Uiso 1 1 calc R
C14 C 0.32380(9) 0.71736(15) 0.34849(17) 0.0137(5) Uani 1 1 d .
C15 C 0.37686(9) 0.71148(15) 0.31235(17) 0.0157(5) Uani 1 1 d .
C16 C 0.21590(9) 0.41292(15) 0.10762(17) 0.0160(5) Uani 1 1 d .
C17 C 0.17896(10) 0.45378(16) 0.02557(17) 0.0195(6) Uani 1 1 d .
H17 H 0.1593 0.4208 -0.0325 0.023 Uiso 1 1 calc R
C18 C 0.17108(10) 0.54222(17) 0.02909(18) 0.0239(6) Uani 1 1 d .
H18 H 0.1456 0.5701 -0.0261 0.029 Uiso 1 1 calc R
C19 C 0.20036(10) 0.59058(17) 0.11311(18) 0.0244(6) Uani 1 1 d .
H19 H 0.1947 0.6515 0.1155 0.029 Uiso 1 1 calc R
C20 C 0.23782(10) 0.55026(16) 0.19348(18) 0.0215(6) Uani 1 1 d .
H20 H 0.2583 0.5836 0.2504 0.026 Uiso 1 1 calc R
C21 C 0.24537(9) 0.46198(16) 0.19066(17) 0.0172(5) Uani 1 1 d .
C22 C 0.28442(10) 0.44065(15) 0.37351(17) 0.0189(6) Uani 1 1 d .
C23 C 0.33584(10) 0.43856(16) 0.44056(18) 0.0227(6) Uani 1 1 d .
H23 H 0.3678 0.4230 0.4146 0.027 Uiso 1 1 calc R
C24 C 0.33950(11) 0.45978(18) 0.54682(19) 0.0288(7) Uani 1 1 d .
H24 H 0.3745 0.4597 0.5941 0.035 Uiso 1 1 calc R
C25 C 0.29288(12) 0.48085(18) 0.58422(19) 0.0302(7) Uani 1 1 d .
H25 H 0.2958 0.4961 0.6568 0.036 Uiso 1 1 calc R
C26 C 0.24185(11) 0.47981(18) 0.51645(19) 0.0290(7) Uani 1 1 d .
H26 H 0.2097 0.4936 0.5428 0.035 Uiso 1 1 calc R
C27 C 0.23722(11) 0.45877(17) 0.41031(19) 0.0240(6) Uani 1 1 d .
H27 H 0.2020 0.4569 0.3637 0.029 Uiso 1 1 calc R
C28 C 0.13079(9) 0.57993(15) 0.73810(16) 0.0161(5) Uani 1 1 d .
C29 C 0.18315(10) 0.54491(16) 0.75801(17) 0.0181(6) Uani 1 1 d .
H29 H 0.2145 0.5813 0.7790 0.022 Uiso 1 1 calc R
C30 C 0.18983(10) 0.45635(16) 0.74723(18) 0.0212(6) Uani 1 1 d .
H30 H 0.2258 0.4318 0.7619 0.025 Uiso 1 1 calc R
C31 C 0.14439(10) 0.40393(17) 0.71538(18) 0.0219(6) Uani 1 1 d .
H31 H 0.1493 0.3434 0.7066 0.026 Uiso 1 1 calc R
C32 C 0.09152(10) 0.43878(17) 0.69597(19) 0.0235(6) Uani 1 1 d .
H32 H 0.0602 0.4024 0.6749 0.028 Uiso 1 1 calc R
C33 C 0.08504(10) 0.52706(17) 0.70767(18) 0.0204(6) Uani 1 1 d .
C34 C -0.01185(10) 0.51922(17) 0.6948(2) 0.0255(6) Uani 1 1 d .
C35 C -0.01990(11) 0.49321(19) 0.7933(2) 0.0332(7) Uani 1 1 d .
H35 H 0.0061 0.5077 0.8561 0.040 Uiso 1 1 calc R
C36 C -0.06669(12) 0.44553(19) 0.7988(2) 0.0377(7) Uani 1 1 d .
H36 H -0.0732 0.4277 0.8660 0.045 Uiso 1 1 calc R
C37 C -0.10391(11) 0.42377(19) 0.7073(2) 0.0356(7) Uani 1 1 d .
H37 H -0.1355 0.3898 0.7114 0.043 Uiso 1 1 calc R
C38 C -0.09532(11) 0.45139(18) 0.6097(2) 0.0332(7) Uani 1 1 d .
H38 H -0.1214 0.4372 0.5469 0.040 Uiso 1 1 calc R
C39 C -0.04898(10) 0.49955(17) 0.6029(2) 0.0279(6) Uani 1 1 d .
H39 H -0.0430 0.5187 0.5358 0.033 Uiso 1 1 calc R
C40 C 0.40664(9) 0.63160(16) 1.00420(16) 0.0163(5) Uani 1 1 d .
C41 C 0.35662(10) 0.60955(16) 1.02781(17) 0.0195(6) Uani 1 1 d .
H41 H 0.3427 0.6413 1.0801 0.023 Uiso 1 1 calc R
C42 C 0.32666(10) 0.54097(16) 0.97520(18) 0.0224(6) Uani 1 1 d .
H42 H 0.2920 0.5254 0.9910 0.027 Uiso 1 1 calc R
C43 C 0.34749(10) 0.49554(17) 0.89974(19) 0.0241(6) Uani 1 1 d .
H43 H 0.3268 0.4489 0.8631 0.029 Uiso 1 1 calc R
C44 C 0.39828(10) 0.51681(17) 0.87646(18) 0.0232(6) Uani 1 1 d .
H44 H 0.4127 0.4839 0.8258 0.028 Uiso 1 1 calc R
C45 C 0.42764(10) 0.58628(16) 0.92759(18) 0.0194(6) Uani 1 1 d .
C46 C 0.49547(10) 0.58968(16) 0.81862(17) 0.0192(6) Uani 1 1 d .
C47 C 0.46113(11) 0.60204(17) 0.72017(18) 0.0240(6) Uani 1 1 d .
H47 H 0.4251 0.6254 0.7148 0.029 Uiso 1 1 calc R
C48 C 0.48017(10) 0.57975(17) 0.62997(18) 0.0242(6) Uani 1 1 d .
H48 H 0.4570 0.5870 0.5618 0.029 Uiso 1 1 calc R
C49 C 0.53272(11) 0.54694(19) 0.6389(2) 0.0318(7) Uani 1 1 d .
H49 H 0.5457 0.5314 0.5767 0.038 Uiso 1 1 calc R
C50 C 0.56688(11) 0.5364(2) 0.7382(2) 0.0337(7) Uani 1 1 d .
H50 H 0.6032 0.5141 0.7439 0.040 Uiso 1 1 calc R
C51 C 0.54780(10) 0.55847(17) 0.82908(19) 0.0238(6) Uani 1 1 d .
H51 H 0.5709 0.5519 0.8975 0.029 Uiso 1 1 calc R

loop_
_atom_site_aniso_label
_atom_site_aniso_U_11
_atom_site_aniso_U_22
_atom_site_aniso_U_33
_atom_site_aniso_U_23
_atom_site_aniso_U_13
_atom_site_aniso_U_12
O1 0.0110(9) 0.0306(10) 0.0109(8) -0.0009(7) 0.0034(7) 0.0000(7)
O2 0.0176(9) 0.0332(10) 0.0081(8) -0.0016(7) 0.0050(7) -0.0010(8)
O3 0.0099(9) 0.0464(12) 0.0087(8) -0.0009(8) 0.0056(7) -0.0013(8)
O4 0.0203(10) 0.0563(13) 0.0083(9) -0.0031(8) 0.0047(7) -0.0075(9)
O5 0.0112(9) 0.0370(11) 0.0105(8) -0.0028(7) 0.0032(7) -0.0032(7)
O6 0.0179(9) 0.0429(12) 0.0114(8) -0.0073(8) 0.0069(7) -0.0043(8)
O7 0.0122(9) 0.0469(12) 0.0098(8) -0.0067(8) 0.0059(7) -0.0038(8)
O8 0.0178(9) 0.0334(11) 0.0083(8) -0.0032(7) 0.0028(7) -0.0017(8)
O9 0.0180(9) 0.0333(10) 0.0070(8) 0.0010(7) 0.0060(7) -0.0006(7)
O10 0.0097(8) 0.0339(10) 0.0095(8) 0.0002(7) 0.0025(7) 0.0021(7)
O11 0.0103(9) 0.0390(11) 0.0096(8) 0.0019(7) 0.0057(7) 0.0024(8)
O12 0.0174(9) 0.0297(10) 0.0078(8) 0.0003(7) 0.0049(7) -0.0005(7)
O13 0.0202(9) 0.0306(10) 0.0107(8) -0.0023(7) 0.0010(7) 0.0020(8)
O14 0.0139(10) 0.0285(11) 0.0424(11) 0.0016(8) 0.0021(8) -0.0021(8)
O15 0.0200(10) 0.0452(12) 0.0157(9) -0.0105(8) 0.0097(7) -0.0019(8)
N1 0.0101(11) 0.0337(13) 0.0075(9) 0.0008(8) 0.0055(8) -0.0015(9)
N2 0.0123(11) 0.0289(12) 0.0097(10) -0.0001(8) 0.0055(8) -0.0001(9)
N3 0.0131(11) 0.0308(13) 0.0075(9) -0.0019(8) 0.0058(8) -0.0008(9)
N4 0.0129(11) 0.0292(12) 0.0095(10) -0.0002(8) 0.0046(8) 0.0001(9)
N5 0.0123(11) 0.0262(12) 0.0080(9) 0.0011(8) 0.0065(8) 0.0011(9)
N6 0.0122(11) 0.0260(12) 0.0091(9) -0.0010(8) 0.0060(8) -0.0005(9)
N7 0.0158(11) 0.0265(12) 0.0072(9) -0.0013(8) 0.0043(8) -0.0022(9)
N8 0.0150(11) 0.0266(12) 0.0084(9) 0.0004(8) 0.0038(8) -0.0025(9)
N9 0.0149(11) 0.0292(12) 0.0082(9) 0.0001(9) 0.0040(8) 0.0029(9)
C1 0.0137(13) 0.0190(13) 0.0102(12) 0.0018(10) 0.0045(10) 0.0026(10)
C2 0.0105(12) 0.0211(14) 0.0119(11) -0.0009(10) 0.0026(9) 0.0001(10)
C3 0.0128(13) 0.0247(14) 0.0096(11) -0.0007(10) 0.0040(9) 0.0004(10)
C4 0.0122(13) 0.0243(14) 0.0070(11) -0.0009(10) 0.0037(9) 0.0003(10)
C5 0.0131(13) 0.0254(14) 0.0101(12) 0.0002(10) 0.0039(10) 0.0003(11)
C6 0.0133(13) 0.0254(14) 0.0141(12) 0.0023(11) 0.0040(10) -0.0011(11)
C7 0.0128(13) 0.0240(14) 0.0110(11) 0.0026(10) 0.0028(10) -0.0011(10)
C8 0.0133(13) 0.0249(14) 0.0099(11) -0.0017(10) 0.0038(9) -0.0019(10)
C9 0.0135(13) 0.0248(14) 0.0076(11) 0.0022(10) 0.0021(9) 0.0002(10)
C10 0.0141(13) 0.0230(14) 0.0106(12) 0.0017(10) 0.0020(10) 0.0001(10)
C11 0.0131(13) 0.0188(13) 0.0102(12) -0.0040(10) 0.0025(9) -0.0027(10)
C12 0.0129(13) 0.0197(13) 0.0072(11) -0.0011(9) 0.0028(9) -0.0025(10)
C13 0.0140(13) 0.0229(14) 0.0064(11) -0.0007(10) 0.0021(9) 0.0006(10)
C14 0.0092(12) 0.0218(13) 0.0101(11) -0.0024(10) 0.0020(9) -0.0006(10)
C15 0.0148(13) 0.0201(14) 0.0126(12) -0.0063(10) 0.0040(10) -0.0034(10)
C16 0.0155(13) 0.0225(14) 0.0123(12) 0.0011(10) 0.0084(10) -0.0006(10)
C17 0.0209(14) 0.0318(16) 0.0062(11) 0.0002(10) 0.0032(10) -0.0019(11)
C18 0.0275(15) 0.0327(17) 0.0123(12) 0.0053(11) 0.0062(11) 0.0012(12)
C19 0.0331(16) 0.0254(15) 0.0174(13) 0.0029(11) 0.0112(12) 0.0001(12)
C20 0.0285(15) 0.0277(16) 0.0098(12) -0.0027(11) 0.0071(10) -0.0053(12)
C21 0.0160(13) 0.0275(15) 0.0094(12) 0.0010(10) 0.0054(10) -0.0004(11)
C22 0.0263(15) 0.0205(14) 0.0096(12) -0.0008(10) 0.0026(10) -0.0020(11)
C23 0.0226(15) 0.0277(15) 0.0167(13) 0.0019(11) 0.0012(11) -0.0024(12)
C24 0.0316(16) 0.0369(17) 0.0147(13) 0.0048(12) -0.0030(12) -0.0060(13)
C25 0.0466(19) 0.0357(17) 0.0092(12) 0.0004(11) 0.0074(12) 0.0003(14)
C26 0.0340(17) 0.0383(17) 0.0167(13) 0.0036(12) 0.0099(12) 0.0052(13)
C27 0.0223(15) 0.0315(16) 0.0171(13) 0.0015(11) 0.0016(11) 0.0013(12)
C28 0.0180(14) 0.0242(14) 0.0066(11) 0.0003(10) 0.0038(9) 0.0008(11)
C29 0.0147(13) 0.0301(15) 0.0100(11) 0.0004(10) 0.0043(9) -0.0032(11)
C30 0.0195(14) 0.0285(16) 0.0174(13) 0.0036(11) 0.0077(10) 0.0037(12)
C31 0.0291(16) 0.0220(14) 0.0168(12) 0.0026(11) 0.0098(11) 0.0020(12)
C32 0.0210(15) 0.0269(16) 0.0215(13) -0.0015(11) 0.0016(11) -0.0065(12)
C33 0.0153(14) 0.0300(16) 0.0152(12) 0.0011(11) 0.0017(10) -0.0003(11)
C34 0.0147(14) 0.0271(16) 0.0351(16) -0.0015(12) 0.0057(12) -0.0021(11)
C35 0.0284(16) 0.0425(19) 0.0277(15) -0.0010(13) 0.0030(12) -0.0034(14)
C36 0.0356(18) 0.0451(19) 0.0364(17) 0.0048(14) 0.0168(14) -0.0014(15)
C37 0.0220(16) 0.0374(18) 0.0500(19) -0.0059(14) 0.0133(14) -0.0089(13)
C38 0.0210(15) 0.0399(18) 0.0377(17) -0.0068(14) 0.0036(13) -0.0040(13)
C39 0.0188(15) 0.0356(17) 0.0295(15) -0.0055(12) 0.0055(12) -0.0023(12)
C40 0.0155(13) 0.0250(14) 0.0080(11) 0.0015(10) 0.0016(9) 0.0008(11)
C41 0.0196(14) 0.0285(15) 0.0117(12) 0.0022(11) 0.0065(10) 0.0023(11)
C42 0.0187(14) 0.0301(16) 0.0190(13) 0.0031(11) 0.0051(11) -0.0032(12)
C43 0.0281(16) 0.0253(15) 0.0179(13) 0.0000(11) 0.0027(11) -0.0034(12)
C44 0.0279(15) 0.0281(15) 0.0139(12) -0.0038(11) 0.0053(11) 0.0047(12)
C45 0.0167(14) 0.0296(15) 0.0128(12) 0.0014(11) 0.0054(10) 0.0031(11)
C46 0.0221(14) 0.0265(15) 0.0109(12) -0.0030(10) 0.0077(10) -0.0002(11)
C47 0.0237(15) 0.0307(16) 0.0182(13) -0.0002(11) 0.0059(11) 0.0053(12)
C48 0.0257(15) 0.0346(16) 0.0121(12) 0.0015(11) 0.0035(11) -0.0017(12)
C49 0.0283(16) 0.055(2) 0.0145(13) -0.0057(13) 0.0113(11) -0.0011(14)
C50 0.0212(15) 0.058(2) 0.0236(14) -0.0053(14) 0.0087(12) 0.0080(14)
C51 0.0218(15) 0.0362(16) 0.0147(13) 0.0003(11) 0.0065(11) 0.0021(12)

loop_
_atom_type_symbol
_atom_type_description
_atom_type_scat_dispersion_real
_atom_type_scat_dispersion_imag
_atom_type_scat_source
C C 0.0033 0.0016 'International Tables Vol C Tables 4.2.6.8 and 6.1.1.4'
H H 0.0000 0.0000 'International Tables Vol C Tables 4.2.6.8 and 6.1.1.4'
N N 0.0061 0.0033 'International Tables Vol C Tables 4.2.6.8 and 6.1.1.4'
O O 0.0106 0.0060 'International Tables Vol C Tables 4.2.6.8 and 6.1.1.4'

loop_
_geom_angle_atom_site_label_1
_geom_angle_atom_site_label_2
_geom_angle_atom_site_label_3
_geom_angle
C5 O3 H3 109.5
C10 O7 H7 109.5
C11 O11 H11 109.5
C21 O13 C22 116.59(18)
C33 O14 C34 116.7(2)
C45 O15 C46 118.76(18)
N2 N1 C2 113.75(18)
N2 N1 H1N 123.1
C2 N1 H1N 123.1
N1 N2 C4 103.62(17)
N4 N3 C7 113.24(18)
N4 N3 H3N 123.4
C7 N3 H3N 123.4
N3 N4 C9 104.07(18)
N6 N5 C14 113.42(18)
N6 N5 H5N 123.3
C14 N5 H5N 123.3
N5 N6 C12 104.09(17)
C16 N7 H7A 109.5
C16 N7 H7B 109.5
H7A N7 H7B 109.5
C16 N7 H7C 109.5
H7A N7 H7C 109.5
H7B N7 H7C 109.5
C28 N8 H8A 109.5
C28 N8 H8B 109.5
H8A N8 H8B 109.5
C28 N8 H8C 109.5
H8A N8 H8C 109.5
H8B N8 H8C 109.5
C40 N9 H9A 109.5
C40 N9 H9B 109.5
H9A N9 H9B 109.5
C40 N9 H9C 109.5
H9A N9 H9C 109.5
H9B N9 H9C 109.5
O2 C1 O1 125.5(2)
O2 C1 C2 117.48(19)
O1 C1 C2 116.97(18)
N1 C2 C3 105.89(19)
N1 C2 C1 120.28(19)
C3 C2 C1 133.7(2)
C2 C3 C4 104.67(19)
C2 C3 H3A 127.7
C4 C3 H3A 127.7
N2 C4 C3 112.05(19)
N2 C4 C5 118.72(19)
C3 C4 C5 129.23(19)
O4 C5 O3 123.8(2)
O4 C5 C4 122.5(2)
O3 C5 C4 113.65(18)
O6 C6 O5 125.6(2)
O6 C6 C7 118.0(2)
O5 C6 C7 116.4(2)
N3 C7 C8 106.08(19)
N3 C7 C6 120.50(19)
C8 C7 C6 133.4(2)
C7 C8 C9 104.97(19)
C7 C8 H8 127.5
C9 C8 H8 127.5
N4 C9 C8 111.6(2)
N4 C9 C10 118.9(2)
C8 C9 C10 129.5(2)
O8 C10 O7 124.6(2)
O8 C10 C9 123.0(2)
O7 C10 C9 112.40(19)
O12 C11 O11 124.9(2)
O12 C11 C12 122.9(2)
O11 C11 C12 112.11(18)
N6 C12 C13 111.65(19)
N6 C12 C11 118.3(2)
C13 C12 C11 130.05(19)
C14 C13 C12 104.75(19)
C14 C13 H13 127.6
C12 C13 H13 127.6
N5 C14 C13 106.09(19)
N5 C14 C15 120.14(19)
C13 C14 C15 133.8(2)
O9 C15 O10 126.3(2)
O9 C15 C14 116.8(2)
O10 C15 C14 116.89(19)
C21 C16 C17 119.7(2)
C21 C16 N7 120.2(2)
C17 C16 N7 120.2(2)
C18 C17 C16 119.7(2)
C18 C17 H17 120.1
C16 C17 H17 120.1
C17 C18 C19 120.1(2)
C17 C18 H18 119.9
C19 C18 H18 119.9
C20 C19 C18 120.1(2)
C20 C19 H19 119.9
C18 C19 H19 119.9
C21 C20 C19 119.9(2)
C21 C20 H20 120.1
C19 C20 H20 120.1
C20 C21 O13 122.8(2)
C20 C21 C16 120.5(2)
O13 C21 C16 116.8(2)
C27 C22 C23 121.9(2)
C27 C22 O13 122.1(2)
C23 C22 O13 115.9(2)
C22 C23 C24 118.3(2)
C22 C23 H23 120.9
C24 C23 H23 120.9
C25 C24 C23 120.5(2)
C25 C24 H24 119.7
C23 C24 H24 119.7
C24 C25 C26 120.1(2)
C24 C25 H25 120.0
C26 C25 H25 120.0
C25 C26 C27 120.4(3)
C25 C26 H26 119.8
C27 C26 H26 119.8
C22 C27 C26 118.8(2)
C22 C27 H27 120.6
C26 C27 H27 120.6
C29 C28 C33 120.3(2)
C29 C28 N8 121.2(2)
C33 C28 N8 118.4(2)
C28 C29 C30 119.6(2)
C28 C29 H29 120.2
C30 C29 H29 120.2
C31 C30 C29 120.1(2)
C31 C30 H30 120.0
C29 C30 H30 120.0
C30 C31 C32 120.5(2)
C30 C31 H31 119.7
C32 C31 H31 119.7
C33 C32 C31 119.2(2)
C33 C32 H32 120.4
C31 C32 H32 120.4
C32 C33 O14 124.2(2)
C32 C33 C28 120.3(2)
O14 C33 C28 115.5(2)
C39 C34 C35 121.9(2)
C39 C34 O14 118.5(2)
C35 C34 O14 119.6(2)
C34 C35 C36 118.6(3)
C34 C35 H35 120.7
C36 C35 H35 120.7
C37 C36 C35 120.4(3)
C37 C36 H36 119.8
C35 C36 H36 119.8
C36 C37 C38 120.0(3)
C36 C37 H37 120.0
C38 C37 H37 120.0
C37 C38 C39 120.4(3)
C37 C38 H38 119.8
C39 C38 H38 119.8
C34 C39 C38 118.7(3)
C34 C39 H39 120.6
C38 C39 H39 120.6
C41 C40 C45 121.0(2)
C41 C40 N9 120.7(2)
C45 C40 N9 118.3(2)
C40 C41 C42 119.8(2)
C40 C41 H41 120.1
C42 C41 H41 120.1
C43 C42 C41 119.4(2)
C43 C42 H42 120.3
C41 C42 H42 120.3
C42 C43 C44 121.1(2)
C42 C43 H43 119.5
C44 C43 H43 119.5
C45 C44 C43 119.4(2)
C45 C44 H44 120.3
C43 C44 H44 120.3
O15 C45 C44 125.3(2)
O15 C45 C40 115.4(2)
C44 C45 C40 119.3(2)
C51 C46 C47 122.1(2)
C51 C46 O15 117.0(2)
C47 C46 O15 120.8(2)
C48 C47 C46 118.8(2)
C48 C47 H47 120.6
C46 C47 H47 120.6
C49 C48 C47 120.0(2)
C49 C48 H48 120.0
C47 C48 H48 120.0
C48 C49 C50 120.4(2)
C48 C49 H49 119.8
C50 C49 H49 119.8
C49 C50 C51 119.8(2)
C49 C50 H50 120.1
C51 C50 H50 120.1
C46 C51 C50 118.9(2)
C46 C51 H51 120.6
C50 C51 H51 120.6

loop_
_geom_bond_atom_site_label_1
_geom_bond_atom_site_label_2
_geom_bond_distance
O1 C1 1.278(3)
O2 C1 1.246(3)
O3 C5 1.305(3)
O3 H3 0.8400
O4 C5 1.214(3)
O5 C6 1.283(3)
O6 C6 1.240(3)
O7 C10 1.309(3)
O7 H7 0.8400
O8 C10 1.222(3)
O9 C15 1.250(3)
O10 C15 1.274(3)
O11 C11 1.307(3)
O11 H11 0.8400
O12 C11 1.225(3)
O13 C21 1.384(3)
O13 C22 1.405(3)
O14 C33 1.382(3)
O14 C34 1.402(3)
O15 C45 1.376(3)
O15 C46 1.405(3)
N1 N2 1.333(3)
N1 C2 1.351(3)
N1 H1N 0.8800
N2 C4 1.346(3)
N3 N4 1.335(3)
N3 C7 1.354(3)
N3 H3N 0.8800
N4 C9 1.348(3)
N5 N6 1.331(2)
N5 C14 1.350(3)
N5 H5N 0.8800
N6 C12 1.345(3)
N7 C16 1.453(3)
N7 H7A 0.9100
N7 H7B 0.9100
N7 H7C 0.9100
N8 C28 1.463(3)
N8 H8A 0.9100
N8 H8B 0.9100
N8 H8C 0.9100
N9 C40 1.466(3)
N9 H9A 0.9100
N9 H9B 0.9100
N9 H9C 0.9100
C1 C2 1.482(3)
C2 C3 1.384(3)
C3 C4 1.390(3)
C3 H3A 0.9500
C4 C5 1.480(3)
C6 C7 1.485(3)
C7 C8 1.380(3)
C8 C9 1.391(3)
C8 H8 0.9500
C9 C10 1.475(3)
C11 C12 1.477(3)
C12 C13 1.392(3)
C13 C14 1.381(3)
C13 H13 0.9500
C14 C15 1.481(3)
C16 C21 1.386(3)
C16 C17 1.396(3)
C17 C18 1.378(3)
C17 H17 0.9500
C18 C19 1.387(3)
C18 H18 0.9500
C19 C20 1.385(3)
C19 H19 0.9500
C20 C21 1.374(3)
C20 H20 0.9500
C22 C27 1.374(3)
C22 C23 1.383(3)
C23 C24 1.388(3)
C23 H23 0.9500
C24 C25 1.375(4)
C24 H24 0.9500
C25 C26 1.379(4)
C25 H25 0.9500
C26 C27 1.383(3)
C26 H26 0.9500
C27 H27 0.9500
C28 C29 1.377(3)
C28 C33 1.384(3)
C29 C30 1.385(3)
C29 H29 0.9500
C30 C31 1.376(3)
C30 H30 0.9500
C31 C32 1.388(3)
C31 H31 0.9500
C32 C33 1.381(4)
C32 H32 0.9500
C34 C39 1.373(3)
C34 C35 1.380(4)
C35 C36 1.384(4)
C35 H35 0.9500
C36 C37 1.377(4)
C36 H36 0.9500
C37 C38 1.380(4)
C37 H37 0.9500
C38 C39 1.383(4)
C38 H38 0.9500
C39 H39 0.9500
C40 C41 1.374(3)
C40 C45 1.390(3)
C41 C42 1.385(3)
C41 H41 0.9500
C42 C43 1.377(3)
C42 H42 0.9500
C43 C44 1.388(4)
C43 H43 0.9500
C44 C45 1.382(3)
C44 H44 0.9500
C46 C51 1.361(3)
C46 C47 1.385(3)
C47 C48 1.380(3)
C47 H47 0.9500
C48 C49 1.377(4)
C48 H48 0.9500
C49 C50 1.387(4)
C49 H49 0.9500
C50 C51 1.388(3)
C50 H50 0.9500
C51 H51 0.9500

loop_
_geom_torsion_atom_site_label_1
_geom_torsion_atom_site_label_2
_geom_torsion_atom_site_label_3
_geom_torsion_atom_site_label_4
_geom_torsion
C2 N1 N2 C4 0.6(3)
C7 N3 N4 C9 0.3(3)
C14 N5 N6 C12 0.5(2)
N2 N1 C2 C3 0.1(3)
N2 N1 C2 C1 -176.0(2)
O2 C1 C2 N1 8.3(3)
O1 C1 C2 N1 -173.7(2)
O2 C1 C2 C3 -166.5(2)
O1 C1 C2 C3 11.5(4)
N1 C2 C3 C4 -0.7(3)
C1 C2 C3 C4 174.6(3)
N1 N2 C4 C3 -1.1(3)
N1 N2 C4 C5 179.4(2)
C2 C3 C4 N2 1.2(3)
C2 C3 C4 C5 -179.4(2)
N2 C4 C5 O4 170.6(2)
C3 C4 C5 O4 -8.7(4)
N2 C4 C5 O3 -10.6(3)
C3 C4 C5 O3 170.1(2)
N4 N3 C7 C8 -0.4(3)
N4 N3 C7 C6 178.6(2)
O6 C6 C7 N3 4.9(3)
O5 C6 C7 N3 -175.1(2)
O6 C6 C7 C8 -176.5(3)
O5 C6 C7 C8 3.4(4)
N3 C7 C8 C9 0.3(3)
C6 C7 C8 C9 -178.4(3)
N3 N4 C9 C8 -0.1(3)
N3 N4 C9 C10 178.8(2)
C7 C8 C9 N4 -0.1(3)
C7 C8 C9 C10 -178.9(2)
N4 C9 C10 O8 174.3(2)
C8 C9 C10 O8 -7.0(4)
N4 C9 C10 O7 -6.6(3)
C8 C9 C10 O7 172.1(2)
N5 N6 C12 C13 -0.5(2)
N5 N6 C12 C11 177.12(19)
O12 C11 C12 N6 -172.9(2)
O11 C11 C12 N6 6.1(3)
O12 C11 C12 C13 4.2(4)
O11 C11 C12 C13 -176.8(2)
N6 C12 C13 C14 0.4(3)
C11 C12 C13 C14 -176.9(2)
N6 N5 C14 C13 -0.3(3)
N6 N5 C14 C15 179.75(19)
C12 C13 C14 N5 -0.1(2)
C12 C13 C14 C15 179.9(2)
N5 C14 C15 O9 -5.1(3)
C13 C14 C15 O9 174.9(2)
N5 C14 C15 O10 174.7(2)
C13 C14 C15 O10 -5.3(4)
C21 C16 C17 C18 -1.6(3)
N7 C16 C17 C18 177.8(2)
C16 C17 C18 C19 0.9(4)
C17 C18 C19 C20 0.3(4)
C18 C19 C20 C21 -0.9(4)
C19 C20 C21 O13 178.4(2)
C19 C20 C21 C16 0.3(3)
C22 O13 C21 C20 44.4(3)
C22 O13 C21 C16 -137.3(2)
C17 C16 C21 C20 1.0(3)
N7 C16 C21 C20 -178.4(2)
C17 C16 C21 O13 -177.3(2)
N7 C16 C21 O13 3.3(3)
C21 O13 C22 C27 38.9(3)
C21 O13 C22 C23 -144.8(2)
C27 C22 C23 C24 -3.3(4)
O13 C22 C23 C24 -179.6(2)
C22 C23 C24 C25 1.1(4)
C23 C24 C25 C26 0.9(4)
C24 C25 C26 C27 -0.9(4)
C23 C22 C27 C26 3.4(4)
O13 C22 C27 C26 179.4(2)
C25 C26 C27 C22 -1.2(4)
C33 C28 C29 C30 0.1(3)
N8 C28 C29 C30 179.6(2)
C28 C29 C30 C31 0.9(3)
C29 C30 C31 C32 -1.4(3)
C30 C31 C32 C33 0.8(3)
C31 C32 C33 O14 177.9(2)
C31 C32 C33 C28 0.2(3)
C34 O14 C33 C32 24.7(3)
C34 O14 C33 C28 -157.4(2)
C29 C28 C33 C32 -0.7(3)
N8 C28 C33 C32 179.9(2)
C29 C28 C33 O14 -178.59(19)
N8 C28 C33 O14 1.9(3)
C33 O14 C34 C39 -109.6(3)
C33 O14 C34 C35 72.2(3)
C39 C34 C35 C36 0.4(4)
O14 C34 C35 C36 178.6(2)
C34 C35 C36 C37 0.8(4)
C35 C36 C37 C38 -1.6(4)
C36 C37 C38 C39 1.2(4)
C35 C34 C39 C38 -0.8(4)
O14 C34 C39 C38 -179.0(2)
C37 C38 C39 C34 0.0(4)
C45 C40 C41 C42 0.3(3)
N9 C40 C41 C42 177.1(2)
C40 C41 C42 C43 0.1(4)
C41 C42 C43 C44 0.7(4)
C42 C43 C44 C45 -1.9(4)
C46 O15 C45 C44 20.5(3)
C46 O15 C45 C40 -162.1(2)
C43 C44 C45 O15 179.5(2)
C43 C44 C45 C40 2.3(4)
C41 C40 C45 O15 -179.1(2)
N9 C40 C45 O15 4.1(3)
C41 C40 C45 C44 -1.6(3)
N9 C40 C45 C44 -178.4(2)
C45 O15 C46 C51 -133.2(2)
C45 O15 C46 C47 50.2(3)
C51 C46 C47 C48 1.8(4)
O15 C46 C47 C48 178.1(2)
C46 C47 C48 C49 -0.8(4)
C47 C48 C49 C50 -0.3(4)
C48 C49 C50 C51 0.5(4)
C47 C46 C51 C50 -1.6(4)
O15 C46 C51 C50 -178.0(2)
C49 C50 C51 C46 0.4(4)
